data_7228241
loop_
_publ_author_name
'Prohens, Rafel'
'Frontera, Antonio'
'Portell, Anna'
'Font-Bardia, Merce'
'Bauza, Antonio'

_publ_section_title
;
 A combined crystallographic and theoretical study of weak intermolecular
 interactions in crystalline squaric acid esters and amides
;
_journal_name_full CrystEngComm
_journal_paper_doi 10.1039/C7CE00556C
_journal_year 2017
_chemical_absolute_configuration rm
_chemical_formula_moiety 'C20 H20 N2 O4, C2 H6 O'
_chemical_formula_sum 'C22 H26 N2 O5'
_chemical_formula_weight 398.44
_chemical_name_systematic
;
 ?
;
_space_group_crystal_system monoclinic
_space_group_IT_number 9
_space_group_name_Hall 'C -2yc'
_space_group_name_H-M_alt 'C 1 c 1'
_symmetry_space_group_name_Hall 'C -2yc'
_symmetry_space_group_name_H-M 'C 1 c 1'
_atom_sites_solution_hydrogens mixed
_audit_block_doi 10.5517/cc132w02
_audit_creation_method SHELXL-97
_audit_update_record
;
2017-03-21 deposited with the CCDC.
2017-05-08 downloaded from the CCDC.
;
_cell_angle_alpha 90
_cell_angle_beta 92.72(6)
_cell_angle_gamma 90
_cell_formula_units_Z 4
_cell_length_a 46.922(5)
_cell_length_b 6.086(4)
_cell_length_c 7.467(8)
_cell_measurement_reflns_used 124
_cell_measurement_temperature 293(2)
_cell_measurement_theta_max 31
_cell_measurement_theta_min 3
_cell_volume 2130(3)
_computing_cell_refinement 'AUTOMAR (Claudio Klein, 2007)'
_computing_data_collection 'MARXDS (Claudio Klein, 2005)'
_computing_data_reduction 'MARSCALE (Claudio Klein, 2007)'
_computing_molecular_graphics 'ORTEP (Brueggermann and Smith, 1990)'
_computing_publication_material 'PLATON (Spek, 1990)'
_computing_structure_refinement 'SHELXL-97 (Sheldrick, 1997)'
_computing_structure_solution 'SHELXS-97 (Sheldrick, 1997)'
_diffrn_ambient_temperature 293(2)
_diffrn_measured_fraction_theta_full 0.897
_diffrn_measured_fraction_theta_max 0.698
_diffrn_measurement_device_type 'MAR345 with image plate detector'
_diffrn_measurement_method 'phi and omega scan'
_diffrn_radiation_type MoK\a
_diffrn_radiation_wavelength 0.71073
_diffrn_reflns_av_R_equivalents 0.0727
_diffrn_reflns_av_sigmaI/netI 0.0631
_diffrn_reflns_Laue_measured_fraction_full 0.897
_diffrn_reflns_Laue_measured_fraction_max 0.698
_diffrn_reflns_limit_h_max 57
_diffrn_reflns_limit_h_min -69
_diffrn_reflns_limit_k_max 9
_diffrn_reflns_limit_k_min -9
_diffrn_reflns_limit_l_max 10
_diffrn_reflns_limit_l_min -10
_diffrn_reflns_number 6362
_diffrn_reflns_point_group_measured_fraction_full 0.716
_diffrn_reflns_point_group_measured_fraction_max 0.503
_diffrn_reflns_theta_full 25.242
_diffrn_reflns_theta_max 32.315
_diffrn_reflns_theta_min 1.738
_diffrn_source 'fine-focus sealed tube'
_exptl_absorpt_coefficient_mu 0.088
_exptl_absorpt_correction_T_max 0.99
_exptl_absorpt_correction_T_min 0.98
_exptl_absorpt_correction_type empirical
_exptl_absorpt_process_details sadabs
_exptl_crystal_colour colourless
_exptl_crystal_density_diffrn 1.243
_exptl_crystal_description prism
_exptl_crystal_F_000 848
_exptl_crystal_size_max 0.2
_exptl_crystal_size_mid 0.1
_exptl_crystal_size_min 0.1
_refine_diff_density_max 0.479
_refine_diff_density_min -0.452
_refine_diff_density_rms 0.064
_refine_ls_extinction_method none
_refine_ls_goodness_of_fit_ref 0.973
_refine_ls_hydrogen_treatment mixed
_refine_ls_matrix_type full
_refine_ls_number_parameters 241
_refine_ls_number_reflns 3820
_refine_ls_number_restraints 13
_refine_ls_restrained_S_all 1.002
_refine_ls_R_factor_all 0.1222
_refine_ls_R_factor_gt 0.0758
_refine_ls_shift/su_max 0.000
_refine_ls_shift/su_mean 0.000
_refine_ls_structure_factor_coef Fsqd
_refine_ls_weighting_details
;
 w=1/[\s^2^(Fo^2^)+(0.1363P)^2^]
 where P=(Fo^2^+2Fc^2^)/3
;
_refine_ls_weighting_scheme calc
_refine_ls_wR_factor_gt 0.2012
_refine_ls_wR_factor_ref 0.2424
_reflns_Friedel_coverage 0.439
_reflns_Friedel_fraction_full 0.535
_reflns_Friedel_fraction_max 0.307
_reflns_number_gt 2042
_reflns_number_total 3820
_reflns_threshold_expression 'I > 2\s(I)'
_cod_data_source_file c7ce00556c2.cif
_cod_data_source_block anpm67b
_cod_depositor_comments
;

2018-02-22
Z value and formula fixed to values more according to usual
chemical conventions.                 miguel
;
_cod_original_formula_sum 'C44 H52 N4 O10'
_cod_original_formula_weight 796.89
_cod_original_formula_units_Z 2
_cod_original_cell_volume 2130(4)
_cod_database_code 7228241
_shelx_space_group_comment
;
The symmetry employed for this shelxl refinement is uniquely defined
by the following loop, which should always be used as a source of
symmetry information in preference to the above space-group names.
They are only intended as comments.
;

loop_
_space_group_symop_operation_xyz
'x, y, z'
'x, -y, z+1/2'
'x+1/2, y+1/2, z'
'x+1/2, -y+1/2, z+1/2'

loop_
_atom_site_label
_atom_site_type_symbol
_atom_site_fract_x
_atom_site_fract_y
_atom_site_fract_z
_atom_site_U_iso_or_equiv
_atom_site_adp_type
_atom_site_occupancy
_atom_site_site_symmetry_order
_atom_site_calc_flag
_atom_site_refinement_flags_posn
_atom_site_refinement_flags_adp
O1 O 0.21355(14) 0.2264(10) -0.0269(9) 0.0755(16) Uani 1 1 d . .
H1O H 0.2052 0.1195 0.0123 0.113 Uiso 1 1 calc R U
O2 O 0.37999(15) -0.2874(8) 0.1458(9) 0.0688(16) Uani 1 1 d . U
O3 O 0.44346(12) -0.2796(7) 0.3435(8) 0.0442(10) Uani 1 1 d . U
O4 O 0.60865(15) 0.1432(10) 0.5205(8) 0.0748(16) Uani 1 1 d . .
H4O H 0.6154 0.2378 0.5883 0.112 Uiso 1 1 calc R U
N1 N 0.37864(15) 0.2627(10) 0.1580(9) 0.0521(15) Uani 1 1 d . .
H1 H 0.3840 0.3973 0.1702 0.063 Uiso 1 1 calc R U
N2 N 0.44269(14) 0.2496(8) 0.3482(8) 0.0376(11) Uani 1 1 d . .
H2 H 0.4365 0.3824 0.3513 0.045 Uiso 1 1 calc R U
C1 C 0.28390(12) 0.0805(7) 0.1898(7) 0.0450(15) Uani 1 1 d G .
H1A H 0.2930 -0.0283 0.2587 0.054 Uiso 1 1 calc R U
C2 C 0.25579(12) 0.0515(7) 0.1268(8) 0.068(2) Uani 1 1 d G .
H2A H 0.2461 -0.0767 0.1536 0.082 Uiso 1 1 calc R U
C3 C 0.24220(11) 0.2142(9) 0.0238(8) 0.067(2) Uani 1 1 d G .
C4 C 0.25670(12) 0.4058(8) -0.0162(8) 0.060(2) Uani 1 1 d G .
H4 H 0.2476 0.5146 -0.0852 0.071 Uiso 1 1 calc R U
C5 C 0.28481(12) 0.4348(7) 0.0467(8) 0.0464(15) Uani 1 1 d G .
H5 H 0.2945 0.5630 0.0199 0.056 Uiso 1 1 calc R U
C6 C 0.29840(10) 0.2722(8) 0.1498(8) 0.0463(16) Uani 1 1 d G .
C7 C 0.32914(16) 0.2987(12) 0.2193(10) 0.0546(18) Uani 1 1 d . U
H7A H 0.3318 0.2172 0.3305 0.066 Uiso 1 1 calc R U
H7B H 0.3325 0.4526 0.2465 0.066 Uiso 1 1 calc R U
C8 C 0.35169(16) 0.2206(11) 0.0891(9) 0.0473(15) Uani 1 1 d . U
H8A H 0.3495 0.0640 0.0681 0.057 Uiso 1 1 calc R U
H8B H 0.3487 0.2955 -0.0249 0.057 Uiso 1 1 calc R U
C9 C 0.39715(16) 0.1035(9) 0.2075(9) 0.0318(10) Uani 1 1 d . U
C10 C 0.39659(15) -0.1388(8) 0.1973(8) 0.0257(9) Uani 1 1 d . U
C11 C 0.42494(19) -0.1453(14) 0.2826(13) 0.059(2) Uani 1 1 d . U
C12 C 0.42563(18) 0.0869(12) 0.2879(10) 0.0454(15) Uani 1 1 d . U
C13 C 0.47317(15) 0.1972(12) 0.4110(10) 0.0472(16) Uani 1 1 d . .
H13A H 0.4768 0.2502 0.5325 0.057 Uiso 1 1 calc R U
H13B H 0.4762 0.0396 0.4102 0.057 Uiso 1 1 calc R U
C14 C 0.49267(19) 0.3053(13) 0.2890(10) 0.061(2) Uani 1 1 d . .
H14A H 0.4888 0.4619 0.2865 0.073 Uiso 1 1 calc R U
H14B H 0.4891 0.2486 0.1685 0.073 Uiso 1 1 calc R U
C15 C 0.52472(11) 0.2662(10) 0.3484(8) 0.0569(19) Uani 1 1 d G .
C16 C 0.53870(13) 0.0735(9) 0.3048(8) 0.070(2) Uani 1 1 d G .
H16 H 0.5290 -0.0350 0.2386 0.084 Uiso 1 1 calc R U
C17 C 0.56713(13) 0.0430(9) 0.3601(9) 0.078(3) Uani 1 1 d G .
H17 H 0.5765 -0.0859 0.3309 0.093 Uiso 1 1 calc R U
C18 C 0.58157(11) 0.2053(12) 0.4590(9) 0.074(3) Uani 1 1 d G .
C19 C 0.56759(14) 0.3980(10) 0.5026(9) 0.076(3) Uani 1 1 d G .
H19 H 0.5773 0.5065 0.5688 0.091 Uiso 1 1 calc R U
C20 C 0.53916(14) 0.4285(9) 0.4473(8) 0.074(2) Uani 1 1 d G .
H20 H 0.5298 0.5574 0.4764 0.088 Uiso 1 1 calc R U
O1W O 0.19597(8) -0.2161(12) 0.1148(6) 0.109(2) Uani 1 1 d D .
H1W H 0.1966(4) -0.162(4) 0.2270(13) 0.164 Uiso 1 1 d D U
C1W C 0.16880(10) -0.3066(18) 0.0496(10) 0.112(4) Uani 1 1 d D .
H1W1 H 0.1606 -0.3781 0.1513 0.135 Uiso 1 1 calc R U
H1W2 H 0.1732 -0.4222 -0.0341 0.135 Uiso 1 1 calc R U
C2W C 0.1443(3) -0.167(2) -0.0433(18) 0.181(9) Uani 1 1 d D .
H2W1 H 0.1285 -0.2608 -0.0763 0.271 Uiso 1 1 calc R U
H2W2 H 0.1512 -0.0982 -0.1487 0.271 Uiso 1 1 calc R U
H2W3 H 0.1383 -0.0560 0.0382 0.271 Uiso 1 1 calc R U

loop_
_atom_site_aniso_label
_atom_site_aniso_U_11
_atom_site_aniso_U_22
_atom_site_aniso_U_33
_atom_site_aniso_U_23
_atom_site_aniso_U_13
_atom_site_aniso_U_12
O1 0.058(3) 0.095(5) 0.073(3) -0.002(3) -0.002(3) 0.001(3)
O2 0.076(4) 0.043(4) 0.087(3) -0.008(3) -0.002(3) -0.013(3)
O3 0.043(3) 0.039(3) 0.050(2) 0.0004(19) -0.0024(17) -0.0026(19)
O4 0.075(4) 0.082(4) 0.067(3) 0.003(3) -0.005(3) -0.002(3)
N1 0.048(4) 0.047(4) 0.061(3) -0.003(3) 0.004(3) -0.002(3)
N2 0.040(3) 0.026(3) 0.047(2) -0.001(2) 0.002(2) 0.002(2)
C1 0.040(4) 0.052(5) 0.042(3) 0.005(3) -0.003(3) 0.001(3)
C2 0.072(6) 0.063(6) 0.069(5) -0.001(4) -0.004(4) 0.002(4)
C3 0.068(6) 0.072(7) 0.061(5) -0.014(4) 0.002(4) -0.006(4)
C4 0.070(6) 0.050(5) 0.058(4) -0.003(3) -0.005(3) 0.012(4)
C5 0.039(4) 0.046(4) 0.054(4) -0.001(3) 0.005(3) -0.001(3)
C6 0.040(4) 0.050(5) 0.047(3) 0.002(3) -0.007(3) 0.001(3)
C7 0.038(4) 0.066(6) 0.061(4) -0.011(3) 0.006(2) -0.015(3)
C8 0.055(4) 0.043(4) 0.044(3) -0.003(3) 0.004(2) 0.000(3)
C9 0.039(2) 0.019(3) 0.038(2) 0.001(2) 0.0034(19) -0.005(3)
C10 0.038(2) 0.019(2) 0.0213(18) 0.0009(17) 0.0150(15) 0.0086(19)
C11 0.049(3) 0.051(5) 0.077(5) 0.001(3) -0.008(3) 0.007(3)
C12 0.044(3) 0.047(5) 0.045(3) -0.001(3) -0.004(2) -0.004(3)
C13 0.041(4) 0.040(4) 0.060(4) 0.001(3) -0.001(3) 0.004(3)
C14 0.077(6) 0.055(5) 0.051(4) -0.002(3) 0.012(3) -0.010(4)
C15 0.052(5) 0.061(6) 0.058(4) 0.004(4) 0.003(3) -0.003(4)
C16 0.072(6) 0.068(6) 0.068(5) 0.000(4) 0.001(4) 0.012(5)
C17 0.058(6) 0.093(8) 0.082(6) -0.001(5) 0.004(4) 0.017(5)
C18 0.046(5) 0.104(8) 0.069(5) -0.012(5) -0.015(4) 0.000(5)
C19 0.059(6) 0.104(8) 0.064(4) -0.005(5) 0.006(4) -0.019(5)
C20 0.094(7) 0.066(6) 0.060(5) -0.009(4) -0.004(4) -0.008(5)
O1W 0.120(6) 0.119(6) 0.089(4) -0.005(4) 0.008(4) -0.025(4)
C1W 0.052(5) 0.180(12) 0.102(7) 0.010(7) -0.021(4) -0.036(7)
C2W 0.23(2) 0.151(12) 0.148(12) -0.047(10) -0.096(13) 0.119(13)

loop_
_atom_type_symbol
_atom_type_description
_atom_type_scat_dispersion_real
_atom_type_scat_dispersion_imag
_atom_type_scat_source
C C 0.0033 0.0016 'International Tables Vol C Tables 4.2.6.8 and 6.1.1.4'
H H 0.0000 0.0000 'International Tables Vol C Tables 4.2.6.8 and 6.1.1.4'
N N 0.0061 0.0033 'International Tables Vol C Tables 4.2.6.8 and 6.1.1.4'
O O 0.0106 0.0060 'International Tables Vol C Tables 4.2.6.8 and 6.1.1.4'

loop_
_geom_angle_atom_site_label_1
_geom_angle_atom_site_label_2
_geom_angle_atom_site_label_3
_geom_angle
C3 O1 H1O 109.5
C18 O4 H4O 109.5
C9 N1 C8 122.9(6)
C9 N1 H1 118.5
C8 N1 H1 118.5
C12 N2 C13 119.2(5)
C12 N2 H2 120.4
C13 N2 H2 120.4
C2 C1 C6 120.0
C2 C1 H1A 120.0
C6 C1 H1A 120.0
C1 C2 C3 120.0
C1 C2 H2A 120.0
C3 C2 H2A 120.0
O1 C3 C4 112.1(4)
O1 C3 C2 127.2(4)
C4 C3 C2 120.0
C5 C4 C3 120.0
C5 C4 H4 120.0
C3 C4 H4 120.0
C4 C5 C6 120.0
C4 C5 H5 120.0
C6 C5 H5 120.0
C5 C6 C1 120.0
C5 C6 C7 121.1(4)
C1 C6 C7 118.9(4)
C6 C7 C8 114.8(5)
C6 C7 H7A 108.6
C8 C7 H7A 108.6
C6 C7 H7B 108.6
C8 C7 H7B 108.6
H7A C7 H7B 107.5
N1 C8 C7 110.8(5)
N1 C8 H8A 109.5
C7 C8 H8A 109.5
N1 C8 H8B 109.5
C7 C8 H8B 109.5
H8A C8 H8B 108.1
N1 C9 C12 137.8(7)
N1 C9 C10 134.2(6)
C12 C9 C10 88.0(5)
O2 C10 C11 131.7(7)
O2 C10 C9 138.8(6)
C11 C10 C9 89.5(6)
O2 C10 C12 175.9(5)
C11 C10 C12 44.2(4)
C9 C10 C12 45.3(3)
O3 C11 C12 128.5(7)
O3 C11 C10 141.1(8)
C12 C11 C10 90.3(6)
N2 C12 C11 139.6(6)
N2 C12 C9 128.0(7)
C11 C12 C9 92.2(6)
N2 C12 C10 174.5(6)
C11 C12 C10 45.5(4)
C9 C12 C10 46.7(4)
C14 C13 N2 108.6(6)
C14 C13 H13A 110.0
N2 C13 H13A 110.0
C14 C13 H13B 110.0
N2 C13 H13B 110.0
H13A C13 H13B 108.4
C13 C14 C15 111.9(6)
C13 C14 H14A 109.2
C15 C14 H14A 109.2
C13 C14 H14B 109.2
C15 C14 H14B 109.2
H14A C14 H14B 107.9
C16 C15 C20 120.0
C16 C15 C14 121.3(5)
C20 C15 C14 118.7(5)
C15 C16 C17 120.0
C15 C16 H16 120.0
C17 C16 H16 120.0
C16 C17 C18 120.0
C16 C17 H17 120.0
C18 C17 H17 120.0
O4 C18 C19 126.1(5)
O4 C18 C17 113.5(5)
C19 C18 C17 120.0
C18 C19 C20 120.0
C18 C19 H19 120.0
C20 C19 H19 120.0
C19 C20 C15 120.0
C19 C20 H20 120.0
C15 C20 H20 120.0
C1W O1W H1W 116.0(12)
O1W C1W C2W 123.9(8)
O1W C1W H1W1 106.4
C2W C1W H1W1 106.4
O1W C1W H1W2 106.4
C2W C1W H1W2 106.4
H1W1 C1W H1W2 106.4
C1W C2W H2W1 109.5
C1W C2W H2W2 109.5
H2W1 C2W H2W2 109.5
C1W C2W H2W3 109.5
H2W1 C2W H2W3 109.5
H2W2 C2W H2W3 109.5

loop_
_geom_bond_atom_site_label_1
_geom_bond_atom_site_label_2
_geom_bond_distance
O1 C3 1.381(6)
O1 H1O 0.8200
O2 C10 1.242(7)
O3 C11 1.262(9)
O4 C18 1.383(7)
O4 H4O 0.8200
N1 C9 1.341(8)
N1 C8 1.367(9)
N1 H1 0.8600
N2 C12 1.338(8)
N2 C13 1.518(9)
N2 H2 0.8600
C1 C2 1.3900
C1 C6 1.3900
C1 H1A 0.9300
C2 C3 1.3900
C2 H2A 0.9300
C3 C4 1.3900
C4 C5 1.3900
C4 H4 0.9300
C5 C6 1.3900
C5 H5 0.9300
C6 C7 1.518(7)
C7 C8 1.545(9)
C7 H7A 0.9700
C7 H7B 0.9700
C8 H8A 0.9700
C8 H8B 0.9700
C9 C12 1.442(6)
C9 C10 1.477(8)
C10 C11 1.448(7)
C10 C12 2.028(9)
C11 C12 1.414(11)
C13 C14 1.476(9)
C13 H13A 0.9700
C13 H13B 0.9700
C14 C15 1.565(9)
C14 H14A 0.9700
C14 H14B 0.9700
C15 C16 1.3900
C15 C20 1.3900
C16 C17 1.3900
C16 H16 0.9300
C17 C18 1.3900
C17 H17 0.9300
C18 C19 1.3900
C19 C20 1.3900
C19 H19 0.9300
C20 H20 0.9300
O1W C1W 1.4512(18)
O1W H1W 0.9000(15)
C1W C2W 1.564(9)
C1W H1W1 0.9700
C1W H1W2 0.9700
C2W H2W1 0.9600
C2W H2W2 0.9600
C2W H2W3 0.9600
